data_4330825
loop_
_publ_author_name
'Weiting Yang'
'Hong-Yue Wu'
'Run-Xue Wang'
'Qing-Jiang Pan'
'Zhong-Ming Sun'
'Hongjie Zhang'

_publ_contact_author_address
;
 State Key Laboratory of Rare Earth Resource Utilization,
 Changchun Institute of Applied Chemistry, Chinese Academy of Sciences,
 5625 Renmin Street, Changchun, Jilin 130022, P.R. China.
;
_publ_contact_author_email szm@ciac.jl.cn
_publ_contact_author_name
;
Prof Z. M. Sun
;
_publ_section_title
;
 From 1D Chain to 3D Framework Uranyl Diphosphonates: Syntheses, Crystal
 Structures, and Selective Ion Exchange
;
_journal_name_full 'Inorganic Chemistry'
_journal_page_first 11458
_journal_page_last 11465
_journal_paper_doi 10.1021/ic301183h
_journal_volume 51
_journal_year 2012
_chemical_formula_sum 'C2 H6 Na O12.5 P2 U1.5'
_chemical_formula_weight 672.04
_chemical_name_systematic
; 
 ? 
;
_space_group_IT_number 36
_symmetry_cell_setting orthorhombic
_symmetry_space_group_name_Hall 'C 2c -2'
_symmetry_space_group_name_H-M 'C m c 21'
_atom_sites_solution_hydrogens geom
_atom_sites_solution_primary direct
_atom_sites_solution_secondary difmap
_audit_creation_method SHELXL-97
_cell_angle_alpha 90.00
_cell_angle_beta 90.00
_cell_angle_gamma 90.00
_cell_formula_units_Z 8
_cell_length_a 18.5849(15)
_cell_length_b 17.9529(14)
_cell_length_c 9.5115(7)
_cell_measurement_temperature 273(2)
_cell_volume 3173.5(4)
_computing_structure_refinement 'SHELXL-97 (Sheldrick, 1997)'
_computing_structure_solution 'SHELXS-97 (Sheldrick, 1990)'
_diffrn_ambient_temperature 273(2)
_diffrn_measured_fraction_theta_full 1.000
_diffrn_measured_fraction_theta_max 1.000
_diffrn_radiation_monochromator graphite
_diffrn_radiation_source 'fine-focus sealed tube'
_diffrn_radiation_type MoK\a
_diffrn_radiation_wavelength 0.71073
_diffrn_reflns_av_R_equivalents 0.0394
_diffrn_reflns_av_sigmaI/netI 0.0613
_diffrn_reflns_limit_h_max 21
_diffrn_reflns_limit_h_min -23
_diffrn_reflns_limit_k_max 18
_diffrn_reflns_limit_k_min -22
_diffrn_reflns_limit_l_max 11
_diffrn_reflns_limit_l_min -11
_diffrn_reflns_number 8610
_diffrn_reflns_theta_full 26.12
_diffrn_reflns_theta_max 26.12
_diffrn_reflns_theta_min 1.58
_exptl_absorpt_coefficient_mu 15.584
_exptl_absorpt_correction_type multi-scan
_exptl_absorpt_process_details sadabs
_exptl_crystal_colour yellow
_exptl_crystal_density_diffrn 2.813
_exptl_crystal_description block
_exptl_crystal_F_000 2376
_exptl_crystal_size_max 0.3
_exptl_crystal_size_mid 0.26
_exptl_crystal_size_min 0.08
_refine_diff_density_max 2.331
_refine_diff_density_min -1.505
_refine_diff_density_rms 0.299
_refine_ls_abs_structure_details 'Flack H D (1983), Acta Cryst. A39, 876-881'
_refine_ls_abs_structure_Flack -0.023(14)
_refine_ls_extinction_method none
_refine_ls_goodness_of_fit_ref 1.024
_refine_ls_hydrogen_treatment constr
_refine_ls_matrix_type full
_refine_ls_number_parameters 188
_refine_ls_number_reflns 3226
_refine_ls_number_restraints 1
_refine_ls_restrained_S_all 1.024
_refine_ls_R_factor_all 0.0407
_refine_ls_R_factor_gt 0.0362
_refine_ls_shift/su_max 0.008
_refine_ls_shift/su_mean 0.000
_refine_ls_structure_factor_coef Fsqd
_refine_ls_weighting_details 'calc w=1/[\s^2^(Fo^2^)+(0.0616P)^2^+0.0000P] where P=(Fo^2^+2Fc^2^)/3'
_refine_ls_weighting_scheme calc
_refine_ls_wR_factor_gt 0.0989
_refine_ls_wR_factor_ref 0.1018
_reflns_number_gt 2977
_reflns_number_total 3226
_reflns_threshold_expression >2sigma(I)
_cod_data_source_file ic301183h_si_002_08.cif
_cod_data_source_block UP-6Na
_cod_original_formula_sum 'C2 H6 Na O12.50 P2 U1.50'
_cod_database_code 4330825

loop_
_symmetry_equiv_pos_as_xyz
'x, y, z'
'-x, -y, z+1/2'
'x, -y, z+1/2'
'-x, y, z'
'x+1/2, y+1/2, z'
'-x+1/2, -y+1/2, z+1/2'
'x+1/2, -y+1/2, z+1/2'
'-x+1/2, y+1/2, z'

loop_
_atom_site_label
_atom_site_type_symbol
_atom_site_fract_x
_atom_site_fract_y
_atom_site_fract_z
_atom_site_U_iso_or_equiv
_atom_site_adp_type
_atom_site_occupancy
_atom_site_symmetry_multiplicity
_atom_site_calc_flag
_atom_site_refinement_flags
Na1 Na 1.0000 1.0200(12) 1.258(3) 0.097(10) Uani 0.60 2 d SP
U1 U 0.79062(2) 0.88979(2) 0.72292(6) 0.01334(13) Uani 1 1 d .
U2 U 1.0000 0.79387(3) 1.05192(7) 0.01908(17) Uani 1 2 d S
P1 P 0.84888(18) 0.92110(16) 1.0956(3) 0.0136(6) Uani 1 1 d .
P2 P 0.80299(18) 0.76689(17) 1.0292(3) 0.0152(6) Uani 1 1 d .
Na2 Na 0.8930(7) 0.5580(7) 0.9734(13) 0.074(4) Uani 0.70 1 d P
C1 C 0.7886(7) 0.8465(8) 1.1460(13) 0.016(3) Uani 1 1 d .
C2 C 0.7101(7) 0.8720(8) 1.1428(13) 0.017(3) Uani 1 1 d .
H2A H 0.6975 0.8865 1.0488 0.026 Uiso 1 1 calc R
H2B H 0.7040 0.9137 1.2049 0.026 Uiso 1 1 calc R
H2C H 0.6796 0.8318 1.1725 0.026 Uiso 1 1 calc R
O1 O 0.8775(6) 0.8569(5) 0.6778(9) 0.026(2) Uani 1 1 d .
O2 O 0.7397(6) 0.7966(4) 0.5898(8) 0.021(2) Uani 1 1 d .
O3 O 0.8333(5) 1.0115(4) 0.6866(7) 0.0151(18) Uani 1 1 d .
O4 O 0.9268(6) 0.8945(4) 1.1141(10) 0.023(2) Uani 1 1 d .
O5 O 0.7033(5) 0.9255(6) 0.7642(9) 0.027(2) Uani 1 1 d .
O6 O 0.7671(6) 0.9280(5) 0.4750(9) 0.022(2) Uani 1 1 d .
O7 O 0.7745(5) 0.7902(4) 0.8846(10) 0.0208(19) Uani 1 1 d .
O8 O 0.8848(5) 0.7496(5) 1.0267(11) 0.029(2) Uani 1 1 d .
O9 O 1.0000 0.7616(7) 1.2246(17) 0.033(3) Uani 1 2 d S
O10 O 0.8315(5) 0.9359(5) 0.9415(8) 0.0187(19) Uani 1 1 d .
O11 O 1.0000 0.6624(9) 0.970(2) 0.061(6) Uani 1 2 d S
O12 O 1.0000 0.8207(10) 0.8745(15) 0.041(4) Uani 1 2 d S
O13 O 0.8081(6) 0.8245(5) 1.2884(9) 0.021(2) Uani 1 1 d .
H13 H 0.7920 0.7828 1.3047 0.032 Uiso 1 1 calc R
O1W O 1.0000 0.698(2) 1.458(3) 0.119(12) Uani 1 2 d S
O2W O 0.0000 0.874(4) 0.641(3) 0.25(3) Uani 1 2 d S

loop_
_atom_site_aniso_label
_atom_site_aniso_U_11
_atom_site_aniso_U_22
_atom_site_aniso_U_33
_atom_site_aniso_U_23
_atom_site_aniso_U_13
_atom_site_aniso_U_12
Na1 0.080(16) 0.073(16) 0.14(3) -0.062(17) 0.000 0.000
U1 0.0234(2) 0.0083(2) 0.00831(19) -0.00014(19) 0.0000(2) -0.00151(16)
U2 0.0241(4) 0.0160(3) 0.0171(3) -0.0008(3) 0.000 0.000
P1 0.0228(18) 0.0089(14) 0.0092(13) -0.0013(11) -0.0001(11) 0.0003(12)
P2 0.0248(18) 0.0093(14) 0.0116(14) -0.0024(12) 0.0034(12) -0.0030(12)
Na2 0.062(8) 0.072(8) 0.089(9) 0.018(7) 0.024(7) 0.012(7)
C1 0.019(8) 0.018(7) 0.011(6) -0.006(5) -0.004(5) 0.000(5)
C2 0.023(8) 0.021(7) 0.008(6) -0.005(5) 0.005(5) 0.000(5)
O1 0.034(6) 0.019(5) 0.024(5) 0.002(4) 0.007(4) 0.006(4)
O2 0.039(6) 0.015(4) 0.009(4) 0.001(3) 0.001(4) -0.003(4)
O3 0.026(5) 0.009(4) 0.010(4) 0.002(3) -0.001(3) -0.004(4)
O4 0.020(5) 0.015(4) 0.034(5) -0.002(3) -0.004(4) -0.005(4)
O5 0.037(6) 0.023(5) 0.020(5) -0.003(4) 0.000(4) 0.005(4)
O6 0.035(6) 0.017(5) 0.013(4) 0.005(4) -0.004(4) -0.006(4)
O7 0.042(6) 0.008(4) 0.012(4) 0.001(3) -0.003(4) -0.007(4)
O8 0.024(5) 0.018(4) 0.045(6) -0.012(4) -0.004(5) 0.003(4)
O9 0.038(8) 0.035(7) 0.027(6) 0.024(7) 0.000 0.000
O10 0.037(6) 0.012(4) 0.007(4) 0.004(3) -0.002(4) -0.007(4)
O11 0.031(10) 0.028(9) 0.123(18) -0.044(10) 0.000 0.000
O12 0.016(8) 0.087(12) 0.021(7) 0.014(8) 0.000 0.000
O13 0.044(6) 0.010(5) 0.010(4) 0.006(3) 0.002(4) -0.004(4)
O1W 0.054(17) 0.24(4) 0.065(16) -0.013(18) 0.000 0.000
O2W 0.08(3) 0.61(11) 0.062(19) 0.13(4) 0.000 0.000

loop_
_atom_type_symbol
_atom_type_description
_atom_type_scat_dispersion_real
_atom_type_scat_dispersion_imag
_atom_type_scat_source
C C 0.0033 0.0016 'International Tables Vol C Tables 4.2.6.8 and 6.1.1.4'
H H 0.0000 0.0000 'International Tables Vol C Tables 4.2.6.8 and 6.1.1.4'
O O 0.0106 0.0060 'International Tables Vol C Tables 4.2.6.8 and 6.1.1.4'
Na Na 0.0362 0.0249 'International Tables Vol C Tables 4.2.6.8 and 6.1.1.4'
P P 0.1023 0.0942 'International Tables Vol C Tables 4.2.6.8 and 6.1.1.4'
U U -9.6767 9.6646 'International Tables Vol C Tables 4.2.6.8 and 6.1.1.4'

loop_
_geom_angle_atom_site_label_1
_geom_angle_atom_site_label_2
_geom_angle_atom_site_label_3
_geom_angle
_geom_angle_site_symmetry_1
_geom_angle_site_symmetry_3
O2W Na1 O4 115.0(13) 2_675 .
O2W Na1 O4 115.0(13) 2_675 4_755
O4 Na1 O4 54.6(5) . 4_755
O1 U1 O5 178.0(4) . .
O1 U1 O2 90.0(4) . .
O5 U1 O2 90.5(4) . .
O1 U1 O3 88.1(4) . .
O5 U1 O3 90.3(4) . .
O2 U1 O3 137.2(3) . .
O1 U1 O10 92.1(4) . .
O5 U1 O10 88.5(4) . .
O2 U1 O10 150.5(3) . .
O3 U1 O10 72.3(3) . .
O1 U1 O7 91.2(4) . .
O5 U1 O7 90.8(4) . .
O2 U1 O7 75.9(3) . .
O3 U1 O7 146.8(3) . .
O10 U1 O7 74.6(3) . .
O1 U1 O6 91.3(4) . .
O5 U1 O6 87.1(4) . .
O2 U1 O6 66.9(3) . .
O3 U1 O6 70.4(3) . .
O10 U1 O6 142.3(3) . .
O7 U1 O6 142.8(3) . .
O9 U2 O12 176.5(8) . .
O9 U2 O8 89.1(3) . .
O12 U2 O8 89.7(3) . .
O9 U2 O8 89.1(3) . 4_755
O12 U2 O8 89.7(3) . 4_755
O8 U2 O8 137.6(4) . 4_755
O9 U2 O4 91.0(5) . 4_755
O12 U2 O4 91.8(5) . 4_755
O8 U2 O4 146.8(3) . 4_755
O8 U2 O4 75.6(3) 4_755 4_755
O9 U2 O4 91.0(5) . .
O12 U2 O4 91.8(5) . .
O8 U2 O4 75.6(3) . .
O8 U2 O4 146.8(3) 4_755 .
O4 U2 O4 71.2(5) 4_755 .
O9 U2 O11 88.8(7) . .
O12 U2 O11 87.7(8) . .
O8 U2 O11 68.8(2) . .
O8 U2 O11 68.8(2) 4_755 .
O4 U2 O11 144.4(2) 4_755 .
O4 U2 O11 144.4(2) . .
O3 P1 O10 111.7(5) 3_575 .
O3 P1 O4 111.3(5) 3_575 .
O10 P1 O4 111.4(5) . .
O3 P1 C1 108.7(6) 3_575 .
O10 P1 C1 104.6(5) . .
O4 P1 C1 108.8(6) . .
O2 P2 O7 111.6(5) 6_665 .
O2 P2 O8 111.8(6) 6_665 .
O7 P2 O8 112.3(6) . .
O2 P2 C1 106.4(6) 6_665 .
O7 P2 C1 106.3(6) . .
O8 P2 C1 108.0(5) . .
O11 Na2 O6 131.9(5) . 6_665
O11 Na2 Na2 43.3(3) . 4_755
O6 Na2 Na2 175.2(3) 6_665 4_755
O13 C1 C2 109.7(10) . .
O13 C1 P1 107.1(9) . .
C2 C1 P1 111.3(10) . .
O13 C1 P2 108.4(9) . .
C2 C1 P2 111.1(9) . .
P1 C1 P2 109.1(7) . .
P2 O2 U1 168.2(5) 6_664 .
P1 O3 U1 153.0(4) 3_574 .
P1 O4 U2 139.5(5) . .
P1 O4 Na1 104.4(5) . .
U2 O4 Na1 115.9(4) . .
U1 O6 Na2 101.7(4) . 6_664
P2 O7 U1 138.0(5) . .
P2 O8 U2 147.4(5) . .
P1 O10 U1 148.6(5) . .
U2 O11 Na2 130.4(4) . .
U2 O11 Na2 130.4(4) . 4_755
Na2 O11 Na2 93.4(7) . 4_755

loop_
_geom_bond_atom_site_label_1
_geom_bond_atom_site_label_2
_geom_bond_distance
_geom_bond_site_symmetry_2
Na1 O2W 2.20(7) 2_675
Na1 O4 2.97(2) .
Na1 O4 2.97(2) 4_755
U1 O1 1.772(10) .
U1 O5 1.789(10) .
U1 O2 2.302(8) .
U1 O3 2.349(8) .
U1 O10 2.363(8) .
U1 O7 2.377(9) .
U1 O6 2.495(8) .
U2 O9 1.742(15) .
U2 O12 1.755(14) .
U2 O8 2.296(9) .
U2 O8 2.296(9) 4_755
U2 O4 2.337(9) 4_755
U2 O4 2.337(9) .
U2 O11 2.485(14) .
P1 O3 1.516(8) 3_575
P1 O10 1.524(8) .
P1 O4 1.536(11) .
P1 C1 1.810(14) .
P2 O2 1.503(9) 6_665
P2 O7 1.532(9) .
P2 O8 1.552(10) .
P2 C1 1.830(13) .
Na2 O11 2.732(17) .
Na2 O6 2.986(16) 6_665
Na2 Na2 3.98(3) 4_755
C1 O13 1.457(14) .
C1 C2 1.530(18) .
O2 P2 1.503(9) 6_664
O3 P1 1.516(8) 3_574
O6 Na2 2.986(16) 6_664
O11 Na2 2.732(17) 4_755
O2W Na1 2.20(7) 2_674
